data_4082869
loop_
_publ_author_name
'Kamitani, Masahiro'
'Nishiguchi, Yoshinori'
'Tada, Ryosuke'
'Itazaki, Masumi'
'Nakazawa, Hiroshi'

_publ_section_title
;
 Synthesis of Fe--H/Si--H and Fe--H/Ge--H Bifunctional Complexes and Their
 Catalytic Hydrogenation Reactions toward Nonpolar Unsaturated Organic
 Molecules
;
_journal_issue 7
_journal_name_full Organometallics
_journal_page_first 1532
_journal_paper_doi 10.1021/om5000562
_journal_volume 33
_journal_year 2014
_chemical_formula_moiety 'C51 H50 Fe O3 Si3, C5 H12'
_chemical_formula_sum 'C56 H62 Fe O3 Si3'
_chemical_formula_weight 923.18
_space_group_IT_number 14
_symmetry_cell_setting monoclinic
_symmetry_Int_Tables_number 14
_symmetry_space_group_name_Hall '-P 2ybc'
_symmetry_space_group_name_H-M 'P 1 21/c 1'
_cell_angle_alpha 90.00
_cell_angle_beta 94.652(3)
_cell_angle_gamma 90.00
_cell_formula_units_Z 4
_cell_length_a 15.641(3)
_cell_length_b 18.739(4)
_cell_length_c 17.401(3)
_cell_measurement_reflns_used 13902
_cell_measurement_temperature 200(2)
_cell_measurement_theta_max 27.4835
_cell_measurement_theta_min 4.0112
_cell_volume 5083.4(17)
_computing_cell_refinement CrystalClear
_computing_data_collection 'CrystalClear (Rigaku, 2001)'
_computing_molecular_graphics 'Ortep-3 for Windows (Farrugia, 1997)'
_computing_publication_material SHELXL97
_computing_structure_refinement 'SHELXL-97 (Sheldrick, 1997)'
_computing_structure_solution 'SIR97 (Altomare <i>et al.</i>,  1999)'
_diffrn_ambient_temperature 200(2)
_diffrn_detector_area_resol_mean 7.32
_diffrn_measured_fraction_theta_full 0.991
_diffrn_measured_fraction_theta_max 0.991
_diffrn_measurement_details
;
scan:
    Number of images: 600
               Slice: -80.0000 - 100.000
         Image width: 0.3000
            Exp time: 5.0000
       Rotation axis: Phi
               Omega: 0.0000
                 Chi: 0.0000
                 Phi: 0.0000
                 XTD: 45.2650
              2theta: 19.7841
scan:
    Number of images: 160
               Slice: -20.0000 - 28.0000
         Image width: 0.3000
            Exp time: 5.0000
       Rotation axis: Omega
               Omega: 0.0000
                 Chi: 90.0000
                 Phi: 0.0000
                 XTD: 45.2650
              2theta: 19.7841
scan:
    Number of images: 160
               Slice: -20.0000 - 28.0000
         Image width: 0.3000
            Exp time: 5.0000
       Rotation axis: Omega
               Omega: 0.0000
                 Chi: 90.0000
                 Phi: 90.0000
                 XTD: 45.2650
              2theta: 19.7841
scan:
    Number of images: 160
               Slice: -20.0000 - 28.0000
         Image width: 0.3000
            Exp time: 5.0000
       Rotation axis: Omega
               Omega: 0.0000
                 Chi: 90.0000
                 Phi: 180.0000
                 XTD: 45.2650
              2theta: 19.7841
scan:
    Number of images: 160
               Slice: -20.0000 - 28.0000
         Image width: 0.3000
            Exp time: 5.0000
       Rotation axis: Omega
               Omega: 0.0000
                 Chi: 90.0000
                 Phi: 270.0000
                 XTD: 45.2650
              2theta: 19.7841

;
_diffrn_measurement_device 'Mercury CCD (2x2 bin mode)'
_diffrn_measurement_device_details 'AFC7: Eulerian 3-circle'
_diffrn_measurement_device_type 'Rigaku/MSC Mercury CCD'
_diffrn_measurement_method '\w or \f'
_diffrn_radiation_detector CCD
_diffrn_radiation_monochromator 'Graphite Monochromator'
_diffrn_radiation_source 'Rotating Anode'
_diffrn_radiation_type MoK\a
_diffrn_radiation_wavelength 0.71070
_diffrn_reflns_av_R_equivalents 0.0428
_diffrn_reflns_av_sigmaI/netI 0.0389
_diffrn_reflns_limit_h_max 20
_diffrn_reflns_limit_h_min -19
_diffrn_reflns_limit_k_max 23
_diffrn_reflns_limit_k_min -24
_diffrn_reflns_limit_l_max 22
_diffrn_reflns_limit_l_min -15
_diffrn_reflns_number 40191
_diffrn_reflns_reduction_process 'Lp corrections applied'
_diffrn_reflns_theta_full 27.48
_diffrn_reflns_theta_max 27.48
_diffrn_reflns_theta_min 4.01
_diffrn_source_current 250.0000
_diffrn_source_power 15.0000
_diffrn_source_voltage 60.0000
_exptl_absorpt_coefficient_mu 0.409
_exptl_absorpt_correction_T_max 0.9412
_exptl_absorpt_correction_T_min 0.8534
_exptl_absorpt_correction_type multi-scan
_exptl_absorpt_process_details '(Jacobson, 1998)'
_exptl_crystal_colour 'Pale Yellow'
_exptl_crystal_density_diffrn 1.206
_exptl_crystal_density_method 'not measured'
_exptl_crystal_description Prism
_exptl_crystal_F_000 1960
_exptl_crystal_preparation 'mounted on the CryoLoop with Palaton oil and placed in N2 stream at 200(2) K'
_exptl_crystal_size_max 0.40
_exptl_crystal_size_mid 0.20
_exptl_crystal_size_min 0.15
_refine_diff_density_max 1.504
_refine_diff_density_min -0.609
_refine_diff_density_rms 0.061
_refine_ls_extinction_method none
_refine_ls_goodness_of_fit_ref 1.161
_refine_ls_hydrogen_treatment mixed
_refine_ls_matrix_type full
_refine_ls_number_parameters 591
_refine_ls_number_reflns 11554
_refine_ls_number_restraints 4
_refine_ls_restrained_S_all 1.161
_refine_ls_R_factor_all 0.0751
_refine_ls_R_factor_gt 0.0658
_refine_ls_shift/su_max 0.001
_refine_ls_shift/su_mean 0.000
_refine_ls_structure_factor_coef Fsqd
_refine_ls_weighting_details 'calc w=1/[\s^2^(Fo^2^)+(0.0615P)^2^+5.6000P] where P=(Fo^2^+2Fc^2^)/3'
_refine_ls_weighting_scheme calc
_refine_ls_wR_factor_gt 0.1546
_refine_ls_wR_factor_ref 0.1596
_reflns_number_gt 10531
_reflns_number_total 11554
_reflns_threshold_expression >2sigma(I)
_cod_data_source_file om5000562_si_001.cif
_cod_data_source_block kamitani-20120306
_cod_depositor_comments
;
The following automatic conversions were performed:

'_exptl_absorpt_correction_type' value 'Multi-scan' changed to
'multi-scan' according to
/usr/data/users/saulius/automatic-downloads/rss-feeds/ACS/lib/dictionaries/cif_core.dic
dictionary named 'cif_core.dic' version 2.4.2 from 2011-04-26.

Automatic conversion script
Id: cif_fix_values 2281 2013-09-26 08:29:07Z andrius 

 Adding full bibliography for 4082869.cif.
;
_cod_original_cell_volume 5083.6(17)
_cod_original_sg_symbol_H-M P21/c
_cod_database_code 4082869

loop_
_symmetry_equiv_pos_as_xyz
'x, y, z'
'-x, y+1/2, -z+1/2'
'-x, -y, -z'
'x, -y-1/2, z-1/2'

loop_
_atom_site_label
_atom_site_type_symbol
_atom_site_fract_x
_atom_site_fract_y
_atom_site_fract_z
_atom_site_U_iso_or_equiv
_atom_site_adp_type
_atom_site_occupancy
_atom_site_symmetry_multiplicity
_atom_site_calc_flag
_atom_site_refinement_flags
_atom_site_disorder_assembly
_atom_site_disorder_group
Fe1 Fe 0.76733(2) 0.317602(19) 0.99285(2) 0.02354(11) Uani 1 1 d . . .
H1FE H 0.8379(19) 0.3622(16) 1.0189(16) 0.028 Uiso 1 1 d . . .
C1 C 0.77617(19) 0.28089(17) 1.08655(16) 0.0365(6) Uani 1 1 d . . .
O1 O 0.78240(17) 0.25708(16) 1.14766(13) 0.0581(7) Uani 1 1 d . . .
C2 C 0.70784(19) 0.39242(16) 1.01547(16) 0.0352(6) Uani 1 1 d . . .
O2 O 0.67053(18) 0.44299(13) 1.02794(15) 0.0580(7) Uani 1 1 d . . .
C3 C 0.76793(15) 0.21642(13) 0.93808(13) 0.0227(5) Uani 1 1 d . B .
C4 C 0.84290(15) 0.25741(13) 0.92261(14) 0.0236(5) Uani 1 1 d . . .
C5 C 0.81007(16) 0.31968(13) 0.88173(14) 0.0262(5) Uani 1 1 d . A .
C6 C 0.71891(16) 0.31792(13) 0.87667(14) 0.0244(5) Uani 1 1 d . A .
C7 C 0.69005(15) 0.25359(13) 0.91327(13) 0.0223(5) Uani 1 1 d . . .
C8 C 0.86003(19) 0.37663(16) 0.84292(18) 0.0379(6) Uani 1 1 d . . .
H8 H 0.8826 0.4117 0.8819 0.045 Uiso 0.592(18) 1 calc PR A 1
H8A H 0.9095 0.3544 0.8200 0.045 Uiso 0.592(18) 1 calc PR A 1
H8B H 0.8833 0.3570 0.7961 0.045 Uiso 0.408(18) 1 calc PR A 2
H8C H 0.9086 0.3934 0.8784 0.045 Uiso 0.408(18) 1 calc PR A 2
C9 C 0.8055(4) 0.4141(5) 0.7816(6) 0.048(2) Uani 0.592(18) 1 d P A 1
H9 H 0.7917 0.3814 0.7376 0.058 Uiso 0.592(18) 1 calc PR A 1
H9A H 0.8368 0.4557 0.7627 0.058 Uiso 0.592(18) 1 calc PR A 1
C10 C 0.7237(5) 0.4387(5) 0.8140(8) 0.049(2) Uani 0.592(18) 1 d P A 1
H10 H 0.6917 0.4703 0.7762 0.059 Uiso 0.592(18) 1 calc PR A 1
H10A H 0.7382 0.4666 0.8616 0.059 Uiso 0.592(18) 1 calc PR A 1
C11 C 0.66502(19) 0.37383(15) 0.83305(17) 0.0351(6) Uani 1 1 d . . .
H11 H 0.6189 0.3903 0.8646 0.042 Uiso 0.592(18) 1 calc PR A 1
H11A H 0.6380 0.3532 0.7847 0.042 Uiso 0.592(18) 1 calc PR A 1
H11B H 0.6161 0.3501 0.8038 0.042 Uiso 0.408(18) 1 calc PR A 2
H11C H 0.6414 0.4067 0.8705 0.042 Uiso 0.408(18) 1 calc PR A 2
O3 O 0.77328(12) 0.15242(10) 0.97436(11) 0.0314(4) Uani 1 1 d . . .
Si1 Si 0.74366(11) 0.06979(9) 0.94136(13) 0.0342(4) Uani 0.772(5) 1 d P B 1
H1SI H 0.657(3) 0.073(2) 0.920(2) 0.041 Uiso 0.772(5) 1 d P B 1
H2SI H 0.6599 0.0677 0.9411 0.041 Uiso 0.228(5) 1 d P B 2
C12 C 0.7970(3) 0.0459(2) 0.8531(3) 0.0493(11) Uani 0.772(5) 1 d P B 1
H12 H 0.7909 0.0861 0.8162 0.059 Uiso 0.772(5) 1 calc PR B 1
H12A H 0.8589 0.0384 0.8671 0.059 Uiso 0.772(5) 1 calc PR B 1
C13 C 0.7593(5) -0.0215(4) 0.8141(5) 0.081(2) Uani 0.772(5) 1 d P B 1
H13 H 0.7696 -0.0623 0.8488 0.122 Uiso 0.772(5) 1 calc PR B 1
H13A H 0.7868 -0.0301 0.7663 0.122 Uiso 0.772(5) 1 calc PR B 1
H13B H 0.6975 -0.0152 0.8022 0.122 Uiso 0.772(5) 1 calc PR B 1
C14 C 0.7693(3) 0.0079(2) 1.0230(3) 0.0578(13) Uani 0.772(5) 1 d P B 1
H14 H 0.7631 -0.0416 1.0033 0.069 Uiso 0.772(5) 1 calc PR B 1
H14A H 0.8302 0.0147 1.0416 0.069 Uiso 0.772(5) 1 calc PR B 1
C15 C 0.7160(6) 0.0153(5) 1.0905(4) 0.098(3) Uani 0.772(5) 1 d P B 1
H15 H 0.7271 0.0619 1.1149 0.147 Uiso 0.772(5) 1 calc PR B 1
H15A H 0.7311 -0.0226 1.1279 0.147 Uiso 0.772(5) 1 calc PR B 1
H15B H 0.6551 0.0116 1.0727 0.147 Uiso 0.772(5) 1 calc PR B 1
Si2 Si 0.95864(4) 0.23123(4) 0.94099(4) 0.02431(15) Uani 1 1 d . . .
C16 C 1.02989(17) 0.31262(15) 0.94142(16) 0.0312(6) Uani 1 1 d . . .
C17 C 1.0908(2) 0.31814(18) 0.88678(19) 0.0420(7) Uani 1 1 d . . .
H17 H 1.0961 0.2806 0.8507 0.050 Uiso 1 1 calc R . .
C18 C 1.1433(2) 0.3777(2) 0.8847(3) 0.0626(11) Uani 1 1 d . . .
H18 H 1.1832 0.3809 0.8465 0.075 Uiso 1 1 calc R . .
C19 C 1.1385(3) 0.4317(2) 0.9369(3) 0.0678(11) Uani 1 1 d . . .
H19 H 1.1751 0.4721 0.9353 0.081 Uiso 1 1 calc R . .
C20 C 1.0798(2) 0.42722(19) 0.9924(3) 0.0566(9) Uani 1 1 d . . .
H20 H 1.0765 0.4643 1.0293 0.068 Uiso 1 1 calc R . .
C21 C 1.0261(2) 0.36868(17) 0.9941(2) 0.0415(7) Uani 1 1 d . . .
H21 H 0.9857 0.3665 1.0319 0.050 Uiso 1 1 calc R . .
C22 C 0.98333(18) 0.17357(14) 0.85735(15) 0.0295(5) Uani 1 1 d . . .
C23 C 0.9306(2) 0.17240(17) 0.78891(17) 0.0392(7) Uani 1 1 d . . .
H23 H 0.8804 0.2012 0.7845 0.047 Uiso 1 1 calc R . .
C24 C 0.9496(3) 0.13014(19) 0.72700(18) 0.0524(9) Uani 1 1 d . . .
H24 H 0.9124 0.1304 0.6810 0.063 Uiso 1 1 calc R . .
C25 C 1.0215(3) 0.0881(2) 0.7317(2) 0.0584(10) Uani 1 1 d . . .
H25 H 1.0337 0.0583 0.6898 0.070 Uiso 1 1 calc R . .
C26 C 1.0758(3) 0.0896(2) 0.7981(2) 0.0627(11) Uani 1 1 d . . .
H26 H 1.1268 0.0618 0.8012 0.075 Uiso 1 1 calc R . .
C27 C 1.0571(2) 0.13101(19) 0.86025(19) 0.0455(8) Uani 1 1 d . . .
H27 H 1.0950 0.1306 0.9058 0.055 Uiso 1 1 calc R . .
C28 C 0.98002(17) 0.18055(15) 1.03367(15) 0.0300(5) Uani 1 1 d . . .
C29 C 0.9776(2) 0.10641(17) 1.03570(19) 0.0470(8) Uani 1 1 d . . .
H29 H 0.9653 0.0808 0.9890 0.056 Uiso 1 1 calc R . .
C30 C 0.9927(3) 0.0688(2) 1.1044(2) 0.0563(9) Uani 1 1 d . . .
H30 H 0.9900 0.0181 1.1043 0.068 Uiso 1 1 calc R . .
C31 C 1.0115(2) 0.1045(2) 1.1722(2) 0.0535(9) Uani 1 1 d . . .
H31 H 1.0223 0.0790 1.2192 0.064 Uiso 1 1 calc R . .
C32 C 1.0144(3) 0.1772(2) 1.1715(2) 0.0680(12) Uani 1 1 d . . .
H32 H 1.0272 0.2025 1.2183 0.082 Uiso 1 1 calc R . .
C33 C 0.9989(3) 0.2146(2) 1.10312(19) 0.0561(10) Uani 1 1 d . . .
H33 H 1.0013 0.2652 1.1041 0.067 Uiso 1 1 calc R . .
Si3 Si 0.57567(4) 0.22233(4) 0.91213(4) 0.02263(15) Uani 1 1 d . . .
C34 C 0.55656(18) 0.16483(14) 0.82379(15) 0.0298(5) Uani 1 1 d . . .
C35 C 0.4787(2) 0.13011(19) 0.8052(2) 0.0490(8) Uani 1 1 d . . .
H35 H 0.4335 0.1350 0.8382 0.059 Uiso 1 1 calc R . .
C36 C 0.4662(3) 0.0884(2) 0.7390(3) 0.0694(12) Uani 1 1 d . . .
H36 H 0.4131 0.0645 0.7277 0.083 Uiso 1 1 calc R . .
C37 C 0.5304(3) 0.0816(2) 0.6898(2) 0.0678(12) Uani 1 1 d . . .
H37 H 0.5219 0.0530 0.6448 0.081 Uiso 1 1 calc R . .
C38 C 0.6063(3) 0.1161(2) 0.7062(2) 0.0608(10) Uani 1 1 d . . .
H38 H 0.6505 0.1118 0.6721 0.073 Uiso 1 1 calc R . .
C39 C 0.6197(2) 0.15735(17) 0.77194(17) 0.0405(7) Uani 1 1 d . . .
H39 H 0.6730 0.1812 0.7821 0.049 Uiso 1 1 calc R . .
C40 C 0.49851(16) 0.29941(14) 0.90103(15) 0.0265(5) Uani 1 1 d . . .
C41 C 0.44704(18) 0.30967(16) 0.83219(16) 0.0344(6) Uani 1 1 d . . .
H41 H 0.4520 0.2775 0.7905 0.041 Uiso 1 1 calc R . .
C42 C 0.3889(2) 0.36582(17) 0.82349(18) 0.0402(7) Uani 1 1 d . . .
H42 H 0.3542 0.3714 0.7765 0.048 Uiso 1 1 calc R . .
C43 C 0.3816(2) 0.41335(16) 0.8829(2) 0.0425(7) Uani 1 1 d . . .
H43 H 0.3426 0.4522 0.8767 0.051 Uiso 1 1 calc R . .
C44 C 0.4313(2) 0.40433(17) 0.9515(2) 0.0446(7) Uani 1 1 d . . .
H44 H 0.4262 0.4369 0.9927 0.053 Uiso 1 1 calc R . .
C45 C 0.48860(19) 0.34780(16) 0.96051(17) 0.0367(6) Uani 1 1 d . . .
H45 H 0.5218 0.3420 1.0083 0.044 Uiso 1 1 calc R . .
C46 C 0.55291(16) 0.17528(14) 1.00349(15) 0.0279(5) Uani 1 1 d . . .
C47 C 0.50803(19) 0.11056(16) 1.00462(18) 0.0371(6) Uani 1 1 d . . .
H47 H 0.4933 0.0863 0.9575 0.044 Uiso 1 1 calc R . .
C48 C 0.4846(2) 0.08104(18) 1.0732(2) 0.0486(8) Uani 1 1 d . . .
H48 H 0.4549 0.0368 1.0725 0.058 Uiso 1 1 calc R . .
C49 C 0.5045(2) 0.1158(2) 1.1419(2) 0.0515(9) Uani 1 1 d . . .
H49 H 0.4882 0.0957 1.1887 0.062 Uiso 1 1 calc R . .
C50 C 0.5481(2) 0.18011(19) 1.14286(18) 0.0475(8) Uani 1 1 d . . .
H50 H 0.5616 0.2044 1.1902 0.057 Uiso 1 1 calc R . .
C51 C 0.57215(19) 0.20900(17) 1.07424(16) 0.0359(6) Uani 1 1 d . . .
H51 H 0.6025 0.2529 1.0756 0.043 Uiso 1 1 calc R . .
C12B C 0.8058(10) 0.0222(9) 0.9042(11) 0.0493(11) Uani 0.228(5) 1 d P B 2
H12B H 0.8325 0.0565 0.8701 0.059 Uiso 0.228(5) 1 calc PR B 2
H12C H 0.8531 -0.0004 0.9368 0.059 Uiso 0.228(5) 1 calc PR B 2
C13B C 0.765(2) -0.0340(17) 0.8546(16) 0.081(2) Uani 0.228(5) 1 d P B 2
H13C H 0.7409 -0.0705 0.8869 0.122 Uiso 0.228(5) 1 calc PR B 2
H13D H 0.8080 -0.0558 0.8240 0.122 Uiso 0.228(5) 1 calc PR B 2
H13E H 0.7192 -0.0130 0.8201 0.122 Uiso 0.228(5) 1 calc PR B 2
C14B C 0.7429(14) 0.0428(10) 1.0739(15) 0.0578(13) Uani 0.228(5) 1 d P B 2
H14B H 0.8016 0.0476 1.0994 0.069 Uiso 0.228(5) 1 calc PR B 2
H14C H 0.7042 0.0735 1.1018 0.069 Uiso 0.228(5) 1 calc PR B 2
C15B C 0.714(2) -0.0350(16) 1.0782(14) 0.098(3) Uani 0.228(5) 1 d P B 2
H15C H 0.6924 -0.0441 1.1287 0.147 Uiso 0.228(5) 1 calc PR B 2
H15D H 0.7623 -0.0667 1.0710 0.147 Uiso 0.228(5) 1 calc PR B 2
H15E H 0.6678 -0.0441 1.0377 0.147 Uiso 0.228(5) 1 calc PR B 2
C10B C 0.7124(8) 0.4155(9) 0.7794(9) 0.051(3) Uani 0.408(18) 1 d P A 2
H10B H 0.6775 0.4569 0.7603 0.061 Uiso 0.408(18) 1 calc PR A 2
H10C H 0.7243 0.3857 0.7346 0.061 Uiso 0.408(18) 1 calc PR A 2
C9B C 0.7964(6) 0.4414(7) 0.8203(10) 0.047(3) Uani 0.408(18) 1 d P A 2
H9B H 0.7843 0.4677 0.8676 0.057 Uiso 0.408(18) 1 calc PR A 2
H9C H 0.8246 0.4748 0.7862 0.057 Uiso 0.408(18) 1 calc PR A 2
Si1B Si 0.7421(5) 0.0742(4) 0.9682(4) 0.0342(4) Uani 0.228(5) 1 d P B 2
C52 C 0.2355(9) 0.1732(7) 0.7017(9) 0.291(5) Uani 1 1 d D . .
H52 H 0.1862 0.1560 0.6684 0.436 Uiso 1 1 calc R . .
H52A H 0.2177 0.1821 0.7536 0.436 Uiso 1 1 calc R . .
H52B H 0.2808 0.1370 0.7044 0.436 Uiso 1 1 calc R . .
C53 C 0.2694(10) 0.2428(7) 0.6685(9) 0.291(5) Uani 1 1 d D . .
H53 H 0.3284 0.2546 0.6895 0.349 Uiso 1 1 calc R . .
H53A H 0.2307 0.2839 0.6742 0.349 Uiso 1 1 calc R . .
C54 C 0.2655(10) 0.2139(9) 0.5854(9) 0.291(5) Uani 1 1 d D . .
H54 H 0.3088 0.1759 0.5810 0.349 Uiso 1 1 calc R . .
H54A H 0.2080 0.1939 0.5702 0.349 Uiso 1 1 calc R . .
C55 C 0.2843(11) 0.2778(9) 0.5339(9) 0.291(5) Uani 1 1 d D . .
H55 H 0.2436 0.3143 0.5500 0.349 Uiso 1 1 calc R . .
H55A H 0.3412 0.2939 0.5564 0.349 Uiso 1 1 calc R . .
C56 C 0.2885(10) 0.2945(8) 0.4477(9) 0.291(5) Uani 1 1 d D . .
H56 H 0.2961 0.2500 0.4195 0.436 Uiso 1 1 calc R . .
H56A H 0.3370 0.3264 0.4411 0.436 Uiso 1 1 calc R . .
H56B H 0.2351 0.3176 0.4277 0.436 Uiso 1 1 calc R . .

loop_
_atom_site_aniso_label
_atom_site_aniso_U_11
_atom_site_aniso_U_22
_atom_site_aniso_U_33
_atom_site_aniso_U_23
_atom_site_aniso_U_13
_atom_site_aniso_U_12
Fe1 0.02231(19) 0.02150(18) 0.02684(18) -0.00325(13) 0.00220(13) -0.00045(14)
C1 0.0322(15) 0.0439(17) 0.0330(14) -0.0062(12) 0.0003(11) -0.0028(12)
O1 0.0603(16) 0.0818(19) 0.0311(11) 0.0103(11) -0.0038(10) -0.0021(14)
C2 0.0364(15) 0.0311(14) 0.0387(15) -0.0067(11) 0.0066(12) 0.0006(12)
O2 0.0708(17) 0.0383(13) 0.0662(16) -0.0148(11) 0.0136(13) 0.0176(12)
C3 0.0239(12) 0.0182(11) 0.0260(11) -0.0003(9) 0.0021(9) 0.0008(9)
C4 0.0207(11) 0.0232(12) 0.0270(11) -0.0018(9) 0.0029(9) 0.0006(9)
C5 0.0256(12) 0.0239(12) 0.0294(12) 0.0011(10) 0.0036(9) -0.0018(10)
C6 0.0239(12) 0.0218(12) 0.0273(11) 0.0019(9) 0.0019(9) 0.0008(9)
C7 0.0204(11) 0.0212(11) 0.0253(11) -0.0027(9) 0.0015(9) -0.0004(9)
C8 0.0315(15) 0.0365(15) 0.0462(16) 0.0117(13) 0.0065(12) -0.0046(12)
C9 0.042(3) 0.048(4) 0.056(5) 0.026(4) 0.009(3) 0.000(3)
C10 0.040(4) 0.034(4) 0.073(6) 0.029(4) 0.001(4) 0.004(3)
C11 0.0322(14) 0.0314(14) 0.0414(15) 0.0109(12) 0.0011(11) 0.0050(12)
O3 0.0304(10) 0.0199(9) 0.0432(10) 0.0064(8) -0.0002(8) 0.0019(7)
Si1 0.0299(4) 0.0175(4) 0.0552(12) 0.0007(7) 0.0038(8) 0.0007(3)
C12 0.041(2) 0.043(2) 0.066(3) -0.017(2) 0.013(2) -0.0014(18)
C13 0.080(4) 0.062(4) 0.102(6) -0.043(5) 0.010(5) -0.005(3)
C14 0.050(3) 0.032(2) 0.092(4) 0.022(2) 0.008(2) 0.0033(19)
C15 0.129(6) 0.111(8) 0.052(3) 0.006(4) -0.004(4) 0.041(7)
Si2 0.0194(3) 0.0245(3) 0.0292(3) -0.0019(3) 0.0022(2) 0.0014(3)
C16 0.0222(12) 0.0303(14) 0.0405(14) 0.0015(11) -0.0013(10) -0.0010(10)
C17 0.0311(15) 0.0480(18) 0.0469(17) 0.0023(14) 0.0035(12) -0.0092(13)
C18 0.044(2) 0.070(3) 0.075(3) 0.006(2) 0.0149(18) -0.0227(19)
C19 0.053(2) 0.055(2) 0.096(3) -0.001(2) 0.006(2) -0.0297(19)
C20 0.048(2) 0.0366(18) 0.084(3) -0.0142(17) -0.0022(18) -0.0102(15)
C21 0.0328(15) 0.0353(16) 0.0567(18) -0.0088(14) 0.0051(13) -0.0055(13)
C22 0.0308(14) 0.0263(13) 0.0320(13) 0.0001(10) 0.0066(10) 0.0025(11)
C23 0.0436(17) 0.0376(16) 0.0363(15) -0.0026(12) 0.0018(12) 0.0085(13)
C24 0.075(3) 0.050(2) 0.0325(15) -0.0053(14) 0.0033(15) 0.0090(18)
C25 0.092(3) 0.0450(19) 0.0405(17) -0.0070(15) 0.0197(18) 0.022(2)
C26 0.073(3) 0.060(2) 0.057(2) -0.0099(18) 0.0164(19) 0.033(2)
C27 0.0423(18) 0.0507(19) 0.0440(17) -0.0054(14) 0.0058(13) 0.0181(15)
C28 0.0231(12) 0.0344(14) 0.0321(13) -0.0015(11) 0.0003(10) 0.0045(11)
C29 0.066(2) 0.0339(16) 0.0401(16) 0.0014(13) -0.0042(15) 0.0061(15)
C30 0.075(3) 0.0389(18) 0.054(2) 0.0126(15) -0.0006(18) 0.0124(18)
C31 0.057(2) 0.062(2) 0.0407(17) 0.0178(16) 0.0011(15) 0.0144(18)
C32 0.104(4) 0.067(3) 0.0314(16) -0.0037(16) -0.0096(19) 0.004(2)
C33 0.089(3) 0.0403(18) 0.0375(16) -0.0022(14) -0.0040(17) 0.0033(19)
Si3 0.0195(3) 0.0218(3) 0.0266(3) -0.0027(2) 0.0016(2) 0.0009(3)
C34 0.0308(14) 0.0242(12) 0.0336(13) -0.0043(10) -0.0019(10) 0.0019(10)
C35 0.0413(18) 0.050(2) 0.0545(19) -0.0151(16) -0.0017(14) -0.0120(15)
C36 0.071(3) 0.058(2) 0.075(3) -0.021(2) -0.019(2) -0.024(2)
C37 0.096(3) 0.054(2) 0.051(2) -0.0257(18) -0.010(2) 0.007(2)
C38 0.081(3) 0.061(2) 0.0414(18) -0.0204(17) 0.0070(18) 0.010(2)
C39 0.0446(17) 0.0417(17) 0.0355(14) -0.0088(13) 0.0047(12) 0.0035(14)
C40 0.0196(11) 0.0265(12) 0.0336(13) -0.0005(10) 0.0041(9) 0.0012(10)
C41 0.0310(14) 0.0372(15) 0.0347(14) -0.0004(11) 0.0015(11) 0.0065(12)
C42 0.0334(15) 0.0397(16) 0.0465(16) 0.0066(13) -0.0021(12) 0.0086(13)
C43 0.0328(15) 0.0310(15) 0.064(2) 0.0004(14) 0.0045(14) 0.0119(12)
C44 0.0457(18) 0.0338(16) 0.0543(18) -0.0113(14) 0.0047(14) 0.0109(14)
C45 0.0352(15) 0.0348(15) 0.0392(15) -0.0070(12) -0.0015(12) 0.0089(12)
C46 0.0226(12) 0.0275(13) 0.0340(13) 0.0025(10) 0.0049(10) 0.0025(10)
C47 0.0367(15) 0.0301(14) 0.0459(16) -0.0023(12) 0.0124(12) -0.0012(12)
C48 0.051(2) 0.0348(16) 0.063(2) 0.0076(15) 0.0212(16) -0.0050(14)
C49 0.059(2) 0.050(2) 0.0474(18) 0.0157(15) 0.0202(16) 0.0028(17)
C50 0.055(2) 0.054(2) 0.0339(15) 0.0050(14) 0.0062(14) -0.0009(16)
C51 0.0375(15) 0.0372(15) 0.0328(13) 0.0024(12) 0.0017(11) -0.0050(12)
C12B 0.041(2) 0.043(2) 0.066(3) -0.017(2) 0.013(2) -0.0014(18)
C13B 0.080(4) 0.062(4) 0.102(6) -0.043(5) 0.010(5) -0.005(3)
C14B 0.050(3) 0.032(2) 0.092(4) 0.022(2) 0.008(2) 0.0033(19)
C15B 0.129(6) 0.111(8) 0.052(3) 0.006(4) -0.004(4) 0.041(7)
C10B 0.041(5) 0.059(8) 0.051(7) 0.032(6) -0.001(5) 0.001(5)
C9B 0.036(5) 0.040(6) 0.066(8) 0.030(5) 0.006(4) -0.001(4)
Si1B 0.0299(4) 0.0175(4) 0.0552(12) 0.0007(7) 0.0038(8) 0.0007(3)
C52 0.198(6) 0.209(7) 0.457(15) -0.098(10) -0.026(10) -0.043(5)
C53 0.198(6) 0.209(7) 0.457(15) -0.098(10) -0.026(10) -0.043(5)
C54 0.198(6) 0.209(7) 0.457(15) -0.098(10) -0.026(10) -0.043(5)
C55 0.198(6) 0.209(7) 0.457(15) -0.098(10) -0.026(10) -0.043(5)
C56 0.198(6) 0.209(7) 0.457(15) -0.098(10) -0.026(10) -0.043(5)

loop_
_atom_type_symbol
_atom_type_description
_atom_type_scat_dispersion_real
_atom_type_scat_dispersion_imag
_atom_type_scat_source
C C 0.0033 0.0016 'International Tables Vol C Tables 4.2.6.8 and 6.1.1.4'
H H 0.0000 0.0000 'International Tables Vol C Tables 4.2.6.8 and 6.1.1.4'
O O 0.0106 0.0060 'International Tables Vol C Tables 4.2.6.8 and 6.1.1.4'
Si Si 0.0817 0.0704 'International Tables Vol C Tables 4.2.6.8 and 6.1.1.4'
Fe Fe 0.3463 0.8444 'International Tables Vol C Tables 4.2.6.8 and 6.1.1.4'

loop_
_geom_angle_atom_site_label_1
_geom_angle_atom_site_label_2
_geom_angle_atom_site_label_3
_geom_angle
C2 Fe1 C1 96.20(14)
C2 Fe1 C5 114.13(12)
C1 Fe1 C5 148.46(12)
C2 Fe1 C4 154.10(12)
C1 Fe1 C4 108.86(12)
C5 Fe1 C4 40.14(10)
C2 Fe1 C6 93.30(12)
C1 Fe1 C6 152.31(12)
C5 Fe1 C6 39.60(10)
C4 Fe1 C6 67.47(9)
C2 Fe1 C3 147.23(12)
C1 Fe1 C3 93.65(12)
C5 Fe1 C3 65.74(9)
C4 Fe1 C3 40.06(9)
C6 Fe1 C3 65.47(9)
C2 Fe1 C7 108.30(12)
C1 Fe1 C7 112.25(12)
C5 Fe1 C7 67.53(9)
C4 Fe1 C7 68.62(9)
C6 Fe1 C7 40.13(9)
C3 Fe1 C7 39.53(9)
C2 Fe1 H1FE 82.5(12)
C1 Fe1 H1FE 86.2(11)
C5 Fe1 H1FE 89.2(11)
C4 Fe1 H1FE 92.4(12)
C6 Fe1 H1FE 120.8(11)
C3 Fe1 H1FE 129.3(12)
C7 Fe1 H1FE 156.6(11)
O1 C1 Fe1 179.6(3)
O2 C2 Fe1 177.1(3)
O3 C3 C7 126.0(2)
O3 C3 C4 122.5(2)
C7 C3 C4 111.5(2)
O3 C3 Fe1 125.73(17)
C7 C3 Fe1 70.60(13)
C4 C3 Fe1 69.03(13)
C5 C4 C3 105.1(2)
C5 C4 Si2 126.61(18)
C3 C4 Si2 127.95(19)
C5 C4 Fe1 69.92(14)
C3 C4 Fe1 70.92(13)
Si2 C4 Fe1 128.49(13)
C6 C5 C4 109.1(2)
C6 C5 C8 122.7(2)
C4 C5 C8 128.0(2)
C6 C5 Fe1 70.34(14)
C4 C5 Fe1 69.93(14)
C8 C5 Fe1 129.73(19)
C5 C6 C7 109.7(2)
C5 C6 C11 122.1(2)
C7 C6 C11 128.0(2)
C5 C6 Fe1 70.06(14)
C7 C6 Fe1 71.11(13)
C11 C6 Fe1 128.95(19)
C3 C7 C6 104.3(2)
C3 C7 Si3 129.33(18)
C6 C7 Si3 125.66(18)
C3 C7 Fe1 69.87(13)
C6 C7 Fe1 68.76(14)
Si3 C7 Fe1 132.11(12)
C9 C8 C5 111.5(3)
C9 C8 C9B 32.4(4)
C5 C8 C9B 108.2(4)
C9 C8 H8 109.3
C5 C8 H8 109.3
C9B C8 H8 81.1
C9 C8 H8A 109.3
C5 C8 H8A 109.3
C9B C8 H8A 135.4
H8 C8 H8A 108.0
C9 C8 H8B 79.2
C5 C8 H8B 110.1
C9B C8 H8B 110.1
H8 C8 H8B 132.6
H8A C8 H8B 32.9
C9 C8 H8C 131.6
C5 C8 H8C 110.1
C9B C8 H8C 110.1
H8 C8 H8C 31.6
H8A C8 H8C 78.4
H8B C8 H8C 108.4
C8 C9 C10 109.2(9)
C8 C9 H9 109.8
C10 C9 H9 109.8
C8 C9 H9A 109.8
C10 C9 H9A 109.8
H9 C9 H9A 108.3
C9 C10 C11 111.6(8)
C9 C10 H10 109.3
C11 C10 H10 109.3
C9 C10 H10A 109.3
C11 C10 H10A 109.3
H10 C10 H10A 108.0
C10B C11 C6 113.6(5)
C10B C11 C10 28.4(5)
C6 C11 C10 109.3(4)
C10B C11 H11 128.0
C6 C11 H11 109.8
C10 C11 H11 109.8
C10B C11 H11A 82.5
C6 C11 H11A 109.8
C10 C11 H11A 109.8
H11 C11 H11A 108.3
C10B C11 H11B 108.8
C6 C11 H11B 108.8
C10 C11 H11B 132.8
H11 C11 H11B 81.8
H11A C11 H11B 29.3
C10B C11 H11C 108.8
C6 C11 H11C 108.8
C10 C11 H11C 85.0
H11 C11 H11C 27.6
H11A C11 H11C 130.3
H11B C11 H11C 107.7
C3 O3 Si1B 143.1(3)
C3 O3 Si1 130.03(18)
Si1B O3 Si1 16.0(2)
O3 Si1 C14 106.0(2)
O3 Si1 C12 111.69(18)
C14 Si1 C12 113.5(3)
O3 Si1 H1SI 106.4(18)
C14 Si1 H1SI 112.3(17)
C12 Si1 H1SI 106.8(17)
O3 Si1 H2SI 105.85(13)
C14 Si1 H2SI 97.96(19)
C12 Si1 H2SI 120.3(2)
H1SI Si1 H2SI 15.7(17)
C13 C12 Si1 112.6(4)
C13 C12 H12 109.1
Si1 C12 H12 109.1
C13 C12 H12A 109.1
Si1 C12 H12A 109.1
H12 C12 H12A 107.8
C15 C14 Si1 116.3(4)
C15 C14 H14 108.2
Si1 C14 H14 108.2
C15 C14 H14A 108.2
Si1 C14 H14A 108.2
H14 C14 H14A 107.4
C22 Si2 C4 105.92(12)
C22 Si2 C28 109.94(12)
C4 Si2 C28 112.36(11)
C22 Si2 C16 108.02(12)
C4 Si2 C16 110.49(12)
C28 Si2 C16 109.94(12)
C21 C16 C17 117.1(3)
C21 C16 Si2 123.6(2)
C17 C16 Si2 119.3(2)
C18 C17 C16 120.8(3)
C18 C17 H17 119.6
C16 C17 H17 119.6
C19 C18 C17 121.0(4)
C19 C18 H18 119.5
C17 C18 H18 119.5
C18 C19 C20 119.5(3)
C18 C19 H19 120.3
C20 C19 H19 120.3
C21 C20 C19 120.0(3)
C21 C20 H20 120.0
C19 C20 H20 120.0
C20 C21 C16 121.6(3)
C20 C21 H21 119.2
C16 C21 H21 119.2
C23 C22 C27 116.8(3)
C23 C22 Si2 121.8(2)
C27 C22 Si2 121.4(2)
C24 C23 C22 121.6(3)
C24 C23 H23 119.2
C22 C23 H23 119.2
C25 C24 C23 120.5(3)
C25 C24 H24 119.8
C23 C24 H24 119.8
C24 C25 C26 119.1(3)
C24 C25 H25 120.4
C26 C25 H25 120.4
C25 C26 C27 120.8(3)
C25 C26 H26 119.6
C27 C26 H26 119.6
C26 C27 C22 121.2(3)
C26 C27 H27 119.4
C22 C27 H27 119.4
C33 C28 C29 116.4(3)
C33 C28 Si2 122.0(2)
C29 C28 Si2 121.6(2)
C28 C29 C30 121.7(3)
C28 C29 H29 119.2
C30 C29 H29 119.2
C31 C30 C29 120.2(3)
C31 C30 H30 119.9
C29 C30 H30 119.9
C32 C31 C30 119.1(3)
C32 C31 H31 120.4
C30 C31 H31 120.4
C31 C32 C33 120.6(3)
C31 C32 H32 119.7
C33 C32 H32 119.7
C28 C33 C32 122.0(3)
C28 C33 H33 119.0
C32 C33 H33 119.0
C46 Si3 C7 112.52(11)
C46 Si3 C34 113.24(12)
C7 Si3 C34 105.95(11)
C46 Si3 C40 106.46(11)
C7 Si3 C40 111.32(11)
C34 Si3 C40 107.31(12)
C35 C34 C39 116.9(3)
C35 C34 Si3 122.3(2)
C39 C34 Si3 120.8(2)
C36 C35 C34 120.9(3)
C36 C35 H35 119.5
C34 C35 H35 119.5
C37 C36 C35 120.4(4)
C37 C36 H36 119.8
C35 C36 H36 119.8
C38 C37 C36 119.6(3)
C38 C37 H37 120.2
C36 C37 H37 120.2
C37 C38 C39 120.6(4)
C37 C38 H38 119.7
C39 C38 H38 119.7
C38 C39 C34 121.6(3)
C38 C39 H39 119.2
C34 C39 H39 119.2
C45 C40 C41 117.0(2)
C45 C40 Si3 122.1(2)
C41 C40 Si3 120.8(2)
C42 C41 C40 121.5(3)
C42 C41 H41 119.3
C40 C41 H41 119.3
C43 C42 C41 120.1(3)
C43 C42 H42 119.9
C41 C42 H42 119.9
C42 C43 C44 119.6(3)
C42 C43 H43 120.2
C44 C43 H43 120.2
C43 C44 C45 120.2(3)
C43 C44 H44 119.9
C45 C44 H44 119.9
C44 C45 C40 121.5(3)
C44 C45 H45 119.3
C40 C45 H45 119.3
C51 C46 C47 116.9(3)
C51 C46 Si3 119.5(2)
C47 C46 Si3 123.2(2)
C48 C47 C46 121.5(3)
C48 C47 H47 119.2
C46 C47 H47 119.2
C49 C48 C47 120.1(3)
C49 C48 H48 120.0
C47 C48 H48 120.0
C48 C49 C50 119.9(3)
C48 C49 H49 120.0
C50 C49 H49 120.0
C49 C50 C51 119.7(3)
C49 C50 H50 120.1
C51 C50 H50 120.1
C50 C51 C46 121.8(3)
C50 C51 H51 119.1
C46 C51 H51 119.1
C13B C12B Si1B 120.3(16)
C13B C12B H12B 107.3
Si1B C12B H12B 107.3
C13B C12B H12C 107.3
Si1B C12B H12C 107.3
H12B C12B H12C 106.9
C12B C13B H13C 109.5
C12B C13B H13D 109.5
H13C C13B H13D 109.5
C12B C13B H13E 109.5
H13C C13B H13E 109.5
H13D C13B H13E 109.5
C15B C14B Si1B 110.9(17)
C15B C14B H14B 109.5
Si1B C14B H14B 109.5
C15B C14B H14C 109.4
Si1B C14B H14C 109.5
H14B C14B H14C 108.0
C14B C15B H15C 109.5
C14B C15B H15D 109.5
H15C C15B H15D 109.5
C14B C15B H15E 109.5
H15C C15B H15E 109.5
H15D C15B H15E 109.5
C11 C10B C9B 109.5(11)
C11 C10B H10B 109.8
C9B C10B H10B 109.8
C11 C10B H10C 109.8
C9B C10B H10C 109.8
H10B C10B H10C 108.2
C10B C9B C8 111.7(13)
C10B C9B H9B 109.3
C8 C9B H9B 109.3
C10B C9B H9C 109.3
C8 C9B H9C 109.3
H9B C9B H9C 107.9
O3 Si1B C12B 111.2(7)
O3 Si1B C14B 104.2(7)
C12B Si1B C14B 117.1(10)
O3 Si1B H1SI 107.9(17)
C12B Si1B H1SI 99.0(17)
C14B Si1B H1SI 117.3(17)
O3 Si1B H2SI 113.5(5)
C12B Si1B H2SI 106.9(7)
C14B Si1B H2SI 103.9(8)
H1SI Si1B H2SI 13.4(16)
C53 C52 H52 109.5
C53 C52 H52A 109.5
H52 C52 H52A 109.5
C53 C52 H52B 109.5
H52 C52 H52B 109.5
H52A C52 H52B 109.5
C52 C53 C54 93.8(10)
C52 C53 H53 113.0
C54 C53 H53 113.0
C52 C53 H53A 113.0
C54 C53 H53A 113.0
H53 C53 H53A 110.4
C55 C54 C53 106.1(12)
C55 C54 H54 110.5
C53 C54 H54 110.5
C55 C54 H54A 110.5
C53 C54 H54A 110.5
H54 C54 H54A 108.7
C56 C55 C54 138.6(15)
C56 C55 H55 102.4
C54 C55 H55 102.4
C56 C55 H55A 102.4
C54 C55 H55A 102.4
H55 C55 H55A 104.9
C55 C56 H56 109.5
C55 C56 H56A 109.5
H56 C56 H56A 109.5
C55 C56 H56B 109.5
H56 C56 H56B 109.5
H56A C56 H56B 109.5

loop_
_geom_bond_atom_site_label_1
_geom_bond_atom_site_label_2
_geom_bond_distance
Fe1 C2 1.745(3)
Fe1 C1 1.765(3)
Fe1 C5 2.097(3)
Fe1 C4 2.097(2)
Fe1 C6 2.101(2)
Fe1 C3 2.122(2)
Fe1 C7 2.132(2)
Fe1 H1FE 1.43(3)
C1 O1 1.150(4)
C2 O2 1.143(4)
C3 O3 1.355(3)
C3 C7 1.439(3)
C3 C4 1.445(3)
C4 C5 1.439(3)
C4 Si2 1.878(3)
C5 C6 1.422(4)
C5 C8 1.514(4)
C6 C7 1.452(3)
C6 C11 1.510(4)
C7 Si3 1.881(2)
C8 C9 1.487(7)
C8 C9B 1.598(11)
C8 H8 0.9900
C8 H8A 0.9900
C8 H8B 0.9900
C8 H8C 0.9900
C9 C10 1.513(15)
C9 H9 0.9900
C9 H9A 0.9900
C10 C11 1.574(8)
C10 H10 0.9900
C10 H10A 0.9900
C11 C10B 1.464(12)
C11 H11 0.9900
C11 H11A 0.9900
C11 H11B 0.9900
C11 H11C 0.9900
O3 Si1B 1.546(7)
O3 Si1 1.703(3)
Si1 C14 1.853(5)
Si1 C12 1.860(5)
Si1 H1SI 1.37(4)
Si1 H2SI 1.3099(18)
C12 C13 1.528(8)
C12 H12 0.9900
C12 H12A 0.9900
C13 H13 0.9800
C13 H13A 0.9800
C13 H13B 0.9800
C14 C15 1.501(9)
C14 H14 0.9900
C14 H14A 0.9900
C15 H15 0.9800
C15 H15A 0.9800
C15 H15B 0.9800
Si2 C22 1.878(3)
Si2 C28 1.878(3)
Si2 C16 1.888(3)
C16 C21 1.399(4)
C16 C17 1.403(4)
C17 C18 1.388(5)
C17 H17 0.9500
C18 C19 1.367(6)
C18 H18 0.9500
C19 C20 1.388(6)
C19 H19 0.9500
C20 C21 1.383(4)
C20 H20 0.9500
C21 H21 0.9500
C22 C23 1.393(4)
C22 C27 1.400(4)
C23 C24 1.388(4)
C23 H23 0.9500
C24 C25 1.370(5)
C24 H24 0.9500
C25 C26 1.377(6)
C25 H25 0.9500
C26 C27 1.382(5)
C26 H26 0.9500
C27 H27 0.9500
C28 C33 1.377(4)
C28 C29 1.390(4)
C29 C30 1.393(5)
C29 H29 0.9500
C30 C31 1.367(5)
C30 H30 0.9500
C31 C32 1.364(6)
C31 H31 0.9500
C32 C33 1.385(5)
C32 H32 0.9500
C33 H33 0.9500
Si3 C46 1.877(3)
Si3 C34 1.881(3)
Si3 C40 1.882(3)
C34 C35 1.396(4)
C34 C39 1.397(4)
C35 C36 1.394(5)
C35 H35 0.9500
C36 C37 1.377(6)
C36 H36 0.9500
C37 C38 1.361(6)
C37 H37 0.9500
C38 C39 1.382(4)
C38 H38 0.9500
C39 H39 0.9500
C40 C45 1.394(4)
C40 C41 1.401(4)
C41 C42 1.391(4)
C41 H41 0.9500
C42 C43 1.376(5)
C42 H42 0.9500
C43 C44 1.382(5)
C43 H43 0.9500
C44 C45 1.388(4)
C44 H44 0.9500
C45 H45 0.9500
C46 C51 1.395(4)
C46 C47 1.402(4)
C47 C48 1.391(4)
C47 H47 0.9500
C48 C49 1.375(5)
C48 H48 0.9500
C49 C50 1.385(5)
C49 H49 0.9500
C50 C51 1.390(4)
C50 H50 0.9500
C51 H51 0.9500
C12B C13B 1.47(3)
C12B Si1B 1.833(16)
C12B H12B 0.9900
C12B H12C 0.9900
C13B H13C 0.9800
C13B H13D 0.9800
C13B H13E 0.9800
C14B C15B 1.53(4)
C14B Si1B 1.93(2)
C14B H14B 0.9900
C14B H14C 0.9900
C15B H15C 0.9800
C15B H15D 0.9800
C15B H15E 0.9800
C10B C9B 1.52(2)
C10B H10B 0.9900
C10B H10C 0.9900
C9B H9B 0.9900
C9B H9C 0.9900
Si1B H1SI 1.51(4)
Si1B H2SI 1.339(8)
C52 C53 1.5392(11)
C52 H52 0.9800
C52 H52A 0.9800
C52 H52B 0.9800
C53 C54 1.5400(11)
C53 H53 0.9900
C53 H53A 0.9900
C54 C55 1.5393(11)
C54 H54 0.9900
C54 H54A 0.9900
C55 C56 1.5389(11)
C55 H55 0.9900
C55 H55A 0.9900
C56 H56 0.9800
C56 H56A 0.9800
C56 H56B 0.9800

loop_
_geom_torsion_atom_site_label_1
_geom_torsion_atom_site_label_2
_geom_torsion_atom_site_label_3
_geom_torsion_atom_site_label_4
_geom_torsion
C2 Fe1 C1 O1 -105(61)
C5 Fe1 C1 O1 59(61)
C4 Fe1 C1 O1 68(61)
C6 Fe1 C1 O1 145(100)
C3 Fe1 C1 O1 106(61)
C7 Fe1 C1 O1 142(100)
C1 Fe1 C2 O2 148(6)
C5 Fe1 C2 O2 -23(6)
C4 Fe1 C2 O2 -17(6)
C6 Fe1 C2 O2 -58(6)
C3 Fe1 C2 O2 -105(6)
C7 Fe1 C2 O2 -96(6)
C2 Fe1 C3 O3 -107.1(3)
C1 Fe1 C3 O3 0.3(2)
C5 Fe1 C3 O3 155.6(2)
C4 Fe1 C3 O3 115.6(3)
C6 Fe1 C3 O3 -160.8(2)
C7 Fe1 C3 O3 -120.9(3)
C2 Fe1 C3 C7 13.8(3)
C1 Fe1 C3 C7 121.24(16)
C5 Fe1 C3 C7 -83.54(15)
C4 Fe1 C3 C7 -123.5(2)
C6 Fe1 C3 C7 -39.87(14)
C2 Fe1 C3 C4 137.3(2)
C1 Fe1 C3 C4 -115.29(16)
C5 Fe1 C3 C4 39.92(14)
C6 Fe1 C3 C4 83.59(15)
C7 Fe1 C3 C4 123.5(2)
O3 C3 C4 C5 178.2(2)
C7 C3 C4 C5 -4.2(3)
Fe1 C3 C4 C5 -61.99(16)
O3 C3 C4 Si2 4.6(3)
C7 C3 C4 Si2 -177.81(17)
Fe1 C3 C4 Si2 124.4(2)
O3 C3 C4 Fe1 -119.8(2)
C7 C3 C4 Fe1 57.76(17)
C2 Fe1 C4 C5 -8.0(3)
C1 Fe1 C4 C5 -172.71(16)
C6 Fe1 C4 C5 36.67(14)
C3 Fe1 C4 C5 114.8(2)
C7 Fe1 C4 C5 80.07(15)
C2 Fe1 C4 C3 -122.8(3)
C1 Fe1 C4 C3 72.45(17)
C5 Fe1 C4 C3 -114.8(2)
C6 Fe1 C4 C3 -78.16(15)
C7 Fe1 C4 C3 -34.76(13)
C2 Fe1 C4 Si2 113.4(3)
C1 Fe1 C4 Si2 -51.3(2)
C5 Fe1 C4 Si2 121.4(2)
C6 Fe1 C4 Si2 158.04(19)
C3 Fe1 C4 Si2 -123.8(2)
C7 Fe1 C4 Si2 -158.56(19)
C3 C4 C5 C6 3.0(3)
Si2 C4 C5 C6 176.74(18)
Fe1 C4 C5 C6 -59.62(18)
C3 C4 C5 C8 -172.0(3)
Si2 C4 C5 C8 1.7(4)
Fe1 C4 C5 C8 125.3(3)
C3 C4 C5 Fe1 62.66(16)
Si2 C4 C5 Fe1 -123.6(2)
C2 Fe1 C5 C6 -63.74(18)
C1 Fe1 C5 C6 133.3(2)
C4 Fe1 C5 C6 120.1(2)
C3 Fe1 C5 C6 80.23(15)
C7 Fe1 C5 C6 37.04(14)
C2 Fe1 C5 C4 176.20(16)
C1 Fe1 C5 C4 13.3(3)
C6 Fe1 C5 C4 -120.1(2)
C3 Fe1 C5 C4 -39.83(14)
C7 Fe1 C5 C4 -83.02(15)
C2 Fe1 C5 C8 52.9(3)
C1 Fe1 C5 C8 -110.0(3)
C4 Fe1 C5 C8 -123.3(3)
C6 Fe1 C5 C8 116.7(3)
C3 Fe1 C5 C8 -163.1(3)
C7 Fe1 C5 C8 153.7(3)
C4 C5 C6 C7 -0.9(3)
C8 C5 C6 C7 174.5(2)
Fe1 C5 C6 C7 -60.25(17)
C4 C5 C6 C11 -176.4(2)
C8 C5 C6 C11 -1.1(4)
Fe1 C5 C6 C11 124.2(2)
C4 C5 C6 Fe1 59.37(17)
C8 C5 C6 Fe1 -125.3(3)
C2 Fe1 C6 C5 124.93(17)
C1 Fe1 C6 C5 -125.0(3)
C4 Fe1 C6 C5 -37.17(14)
C3 Fe1 C6 C5 -80.98(15)
C7 Fe1 C6 C5 -120.3(2)
C2 Fe1 C6 C7 -114.80(16)
C1 Fe1 C6 C7 -4.8(3)
C5 Fe1 C6 C7 120.3(2)
C4 Fe1 C6 C7 83.10(15)
C3 Fe1 C6 C7 39.28(13)
C2 Fe1 C6 C11 9.3(2)
C1 Fe1 C6 C11 119.3(3)
C5 Fe1 C6 C11 -115.7(3)
C4 Fe1 C6 C11 -152.8(3)
C3 Fe1 C6 C11 163.3(3)
C7 Fe1 C6 C11 124.1(3)
O3 C3 C7 C6 -178.8(2)
C4 C3 C7 C6 3.7(3)
Fe1 C3 C7 C6 60.53(16)
O3 C3 C7 Si3 -7.9(4)
C4 C3 C7 Si3 174.61(18)
Fe1 C3 C7 Si3 -128.5(2)
O3 C3 C7 Fe1 120.6(2)
C4 C3 C7 Fe1 -56.86(17)
C5 C6 C7 C3 -1.7(3)
C11 C6 C7 C3 173.6(2)
Fe1 C6 C7 C3 -61.28(15)
C5 C6 C7 Si3 -173.04(18)
C11 C6 C7 Si3 2.2(4)
Fe1 C6 C7 Si3 127.35(18)
C5 C6 C7 Fe1 59.61(18)
C11 C6 C7 Fe1 -125.2(3)
C2 Fe1 C7 C3 -172.17(15)
C1 Fe1 C7 C3 -67.20(17)
C5 Fe1 C7 C3 78.62(15)
C4 Fe1 C7 C3 35.21(13)
C6 Fe1 C7 C3 115.18(19)
C2 Fe1 C7 C6 72.65(17)
C1 Fe1 C7 C6 177.62(16)
C5 Fe1 C7 C6 -36.56(14)
C4 Fe1 C7 C6 -79.98(15)
C3 Fe1 C7 C6 -115.18(19)
C2 Fe1 C7 Si3 -46.8(2)
C1 Fe1 C7 Si3 58.1(2)
C5 Fe1 C7 Si3 -156.0(2)
C4 Fe1 C7 Si3 160.6(2)
C6 Fe1 C7 Si3 -119.5(2)
C3 Fe1 C7 Si3 125.3(2)
C6 C5 C8 C9 -17.9(7)
C4 C5 C8 C9 156.5(6)
Fe1 C5 C8 C9 -108.7(6)
C6 C5 C8 C9B 16.4(8)
C4 C5 C8 C9B -169.1(8)
Fe1 C5 C8 C9B -74.4(8)
C5 C8 C9 C10 50.8(11)
C9B C8 C9 C10 -39.5(10)
C8 C9 C10 C11 -68.2(13)
C5 C6 C11 C10B 17.1(10)
C7 C6 C11 C10B -157.6(9)
Fe1 C6 C11 C10B 106.5(9)
C5 C6 C11 C10 -13.1(6)
C7 C6 C11 C10 172.2(6)
Fe1 C6 C11 C10 76.3(6)
C9 C10 C11 C10B -57.3(14)
C9 C10 C11 C6 46.8(11)
C7 C3 O3 Si1B 53.9(6)
C4 C3 O3 Si1B -128.8(5)
Fe1 C3 O3 Si1B 144.9(5)
C7 C3 O3 Si1 67.3(3)
C4 C3 O3 Si1 -115.5(3)
Fe1 C3 O3 Si1 158.23(16)
C3 O3 Si1 C14 -179.6(3)
Si1B O3 Si1 C14 -29.9(12)
C3 O3 Si1 C12 56.4(3)
Si1B O3 Si1 C12 -153.9(13)
O3 Si1 C12 C13 -169.4(4)
C14 Si1 C12 C13 70.8(5)
O3 Si1 C14 C15 68.4(6)
C12 Si1 C14 C15 -168.7(6)
C5 C4 Si2 C22 -90.5(2)
C3 C4 Si2 C22 81.7(2)
Fe1 C4 Si2 C22 176.91(15)
C5 C4 Si2 C28 149.4(2)
C3 C4 Si2 C28 -38.3(3)
Fe1 C4 Si2 C28 56.85(19)
C5 C4 Si2 C16 26.2(3)
C3 C4 Si2 C16 -161.5(2)
Fe1 C4 Si2 C16 -66.34(19)
C22 Si2 C16 C21 177.2(2)
C4 Si2 C16 C21 61.7(3)
C28 Si2 C16 C21 -62.9(3)
C22 Si2 C16 C17 -3.2(3)
C4 Si2 C16 C17 -118.7(2)
C28 Si2 C16 C17 116.7(2)
C21 C16 C17 C18 -1.3(5)
Si2 C16 C17 C18 179.1(3)
C16 C17 C18 C19 1.5(6)
C17 C18 C19 C20 -0.5(7)
C18 C19 C20 C21 -0.7(7)
C19 C20 C21 C16 0.8(6)
C17 C16 C21 C20 0.2(5)
Si2 C16 C21 C20 179.8(3)
C4 Si2 C22 C23 16.9(3)
C28 Si2 C22 C23 138.5(2)
C16 Si2 C22 C23 -101.5(3)
C4 Si2 C22 C27 -164.8(2)
C28 Si2 C22 C27 -43.2(3)
C16 Si2 C22 C27 76.8(3)
C27 C22 C23 C24 1.0(5)
Si2 C22 C23 C24 179.4(3)
C22 C23 C24 C25 0.0(6)
C23 C24 C25 C26 -1.5(6)
C24 C25 C26 C27 2.1(7)
C25 C26 C27 C22 -1.1(6)
C23 C22 C27 C26 -0.5(5)
Si2 C22 C27 C26 -178.9(3)
C22 Si2 C28 C33 155.1(3)
C4 Si2 C28 C33 -87.2(3)
C16 Si2 C28 C33 36.3(3)
C22 Si2 C28 C29 -24.9(3)
C4 Si2 C28 C29 92.8(3)
C16 Si2 C28 C29 -143.7(3)
C33 C28 C29 C30 0.5(5)
Si2 C28 C29 C30 -179.5(3)
C28 C29 C30 C31 -0.7(6)
C29 C30 C31 C32 0.5(6)
C30 C31 C32 C33 -0.2(7)
C29 C28 C33 C32 -0.1(6)
Si2 C28 C33 C32 179.8(3)
C31 C32 C33 C28 0.0(7)
C3 C7 Si3 C46 44.4(3)
C6 C7 Si3 C46 -146.4(2)
Fe1 C7 Si3 C46 -53.7(2)
C3 C7 Si3 C34 -79.8(2)
C6 C7 Si3 C34 89.4(2)
Fe1 C7 Si3 C34 -177.90(16)
C3 C7 Si3 C40 163.8(2)
C6 C7 Si3 C40 -27.0(2)
Fe1 C7 Si3 C40 65.75(19)
C46 Si3 C34 C35 54.1(3)
C7 Si3 C34 C35 177.9(3)
C40 Si3 C34 C35 -63.1(3)
C46 Si3 C34 C39 -128.4(2)
C7 Si3 C34 C39 -4.6(3)
C40 Si3 C34 C39 114.4(2)
C39 C34 C35 C36 1.8(5)
Si3 C34 C35 C36 179.4(3)
C34 C35 C36 C37 -1.0(7)
C35 C36 C37 C38 -0.2(7)
C36 C37 C38 C39 0.5(7)
C37 C38 C39 C34 0.3(6)
C35 C34 C39 C38 -1.5(5)
Si3 C34 C39 C38 -179.1(3)
C46 Si3 C40 C45 50.7(3)
C7 Si3 C40 C45 -72.2(3)
C34 Si3 C40 C45 172.3(2)
C46 Si3 C40 C41 -128.1(2)
C7 Si3 C40 C41 109.0(2)
C34 Si3 C40 C41 -6.5(3)
C45 C40 C41 C42 0.3(4)
Si3 C40 C41 C42 179.1(2)
C40 C41 C42 C43 0.7(5)
C41 C42 C43 C44 -1.0(5)
C42 C43 C44 C45 0.3(5)
C43 C44 C45 C40 0.8(5)
C41 C40 C45 C44 -1.0(4)
Si3 C40 C45 C44 -179.9(2)
C7 Si3 C46 C51 53.7(2)
C34 Si3 C46 C51 173.8(2)
C40 Si3 C46 C51 -68.5(2)
C7 Si3 C46 C47 -133.9(2)
C34 Si3 C46 C47 -13.8(3)
C40 Si3 C46 C47 103.9(2)
C51 C46 C47 C48 -0.7(4)
Si3 C46 C47 C48 -173.2(2)
C46 C47 C48 C49 0.8(5)
C47 C48 C49 C50 -0.3(6)
C48 C49 C50 C51 -0.4(6)
C49 C50 C51 C46 0.6(5)
C47 C46 C51 C50 0.0(4)
Si3 C46 C51 C50 172.8(3)
C6 C11 C10B C9B -48.4(18)
C10 C11 C10B C9B 38.7(13)
C11 C10B C9B C8 66.5(19)
C9 C8 C9B C10B 53.5(13)
C5 C8 C9B C10B -48.2(14)
C3 O3 Si1B C12B 81.1(9)
Si1 O3 Si1B C12B 41.0(11)
C3 O3 Si1B C14B -151.9(7)
Si1 O3 Si1B C14B 168.0(16)
C13B C12B Si1B O3 -144.5(18)
C13B C12B Si1B C14B 96(2)
C15B C14B Si1B O3 -179.7(16)
C15B C14B Si1B C12B -56.4(19)
C52 C53 C54 C55 171.8(13)
C53 C54 C55 C56 -177(2)
